data_4021791
loop_
_publ_author_name
'Mateo Alajar\'in'
'Jos\'e Cabrera'
'Aurelia Pastor'
'Pilar S\'anchez-Andrada'
'Delia Bautista'

_publ_section_title
;
 On the [2+2] Cycloaddition of 2-Aminothiazoles and Dimethyl
 Acetylenedicarboxylate. Experimental and Computational Evidence of a
 Thermal Disrotatory Ring Opening of Fused Cyclobutenes
;
_journal_name_full 'Journal of Organic Chemistry'
_journal_page_first 5328
_journal_page_last 5339
_journal_paper_doi 10.1021/jo060664c
_journal_volume 71
_journal_year 2006
_chemical_formula_sum 'C20 H22 N2 O4'
_chemical_formula_weight 354.40
_chemical_name_systematic
; 
 ? 
;
_space_group_IT_number 2
_symmetry_cell_setting triclinic
_symmetry_space_group_name_Hall '-P 1'
_symmetry_space_group_name_H-M 'P -1'
_atom_sites_solution_hydrogens geom
_atom_sites_solution_primary direct
_atom_sites_solution_secondary difmap
_audit_creation_method SHELXL-97
_cell_angle_alpha 96.890(2)
_cell_angle_beta 103.349(2)
_cell_angle_gamma 96.254(2)
_cell_formula_units_Z 2
_cell_length_a 8.0947(4)
_cell_length_b 8.6895(5)
_cell_length_c 13.3367(7)
_cell_measurement_reflns_used 5078
_cell_measurement_temperature 100(2)
_cell_measurement_theta_max 27.92
_cell_measurement_theta_min 2.38
_cell_volume 897.04(8)
_computing_cell_refinement 'Bruker SAINT'
_computing_data_collection 'Bruker SMART'
_computing_data_reduction 'Bruker SAINT'
_computing_molecular_graphics 'Bruker SHELXTL'
_computing_publication_material 'Bruker SHELXTL'
_computing_structure_refinement 'SHELXL-97 (Sheldrick, 1997)'
_computing_structure_solution 'SHELXS-97 (Sheldrick, 1990)'
_diffrn_ambient_temperature 100(2)
_diffrn_detector_area_resol_mean 8.26
_diffrn_measured_fraction_theta_full 0.994
_diffrn_measured_fraction_theta_max 0.993
_diffrn_measurement_device_type 'Bruker SMART APEX'
_diffrn_measurement_method \w-scan
_diffrn_radiation_monochromator graphite
_diffrn_radiation_source 'fine-focus sealed tube'
_diffrn_radiation_type MoK\a
_diffrn_radiation_wavelength 0.71073
_diffrn_reflns_av_R_equivalents 0.0191
_diffrn_reflns_av_sigmaI/netI 0.0242
_diffrn_reflns_limit_h_max 10
_diffrn_reflns_limit_h_min -10
_diffrn_reflns_limit_k_max 10
_diffrn_reflns_limit_k_min -10
_diffrn_reflns_limit_l_max 16
_diffrn_reflns_limit_l_min -16
_diffrn_reflns_number 9919
_diffrn_reflns_theta_full 26.00
_diffrn_reflns_theta_max 26.37
_diffrn_reflns_theta_min 2.38
_exptl_absorpt_coefficient_mu 0.092
_exptl_absorpt_correction_T_max 0.9836
_exptl_absorpt_correction_T_min 0.9694
_exptl_absorpt_correction_type multi-scan
_exptl_absorpt_process_details SADABS
_exptl_crystal_colour colourless
_exptl_crystal_density_diffrn 1.312
_exptl_crystal_density_method 'not measured'
_exptl_crystal_description prism
_exptl_crystal_F_000 376
_exptl_crystal_size_max 0.34
_exptl_crystal_size_mid 0.24
_exptl_crystal_size_min 0.18
_refine_diff_density_max 0.265
_refine_diff_density_min -0.192
_refine_diff_density_rms 0.048
_refine_ls_extinction_method none
_refine_ls_goodness_of_fit_ref 1.107
_refine_ls_hydrogen_treatment 'rigid methyls, others riding'
_refine_ls_matrix_type full
_refine_ls_number_parameters 240
_refine_ls_number_reflns 3629
_refine_ls_number_restraints 7
_refine_ls_restrained_S_all 1.106
_refine_ls_R_factor_all 0.0459
_refine_ls_R_factor_gt 0.0429
_refine_ls_shift/su_max 0.001
_refine_ls_shift/su_mean 0.000
_refine_ls_structure_factor_coef Fsqd
_refine_ls_weighting_details 'calc w=1/[\s^2^(Fo^2^)+(0.0453P)^2^+0.3230P] where P=(Fo^2^+2Fc^2^)/3'
_refine_ls_weighting_scheme calc
_refine_ls_wR_factor_gt 0.1053
_refine_ls_wR_factor_ref 0.1075
_reflns_number_gt 3411
_reflns_number_total 3629
_reflns_threshold_expression >2sigma(I)
_cod_data_source_file jo060664csi20060328_073740.cif
_cod_database_code 4021791

loop_
_symmetry_equiv_pos_as_xyz
'x, y, z'
'-x, -y, -z'

loop_
_atom_site_label
_atom_site_type_symbol
_atom_site_fract_x
_atom_site_fract_y
_atom_site_fract_z
_atom_site_U_iso_or_equiv
_atom_site_adp_type
_atom_site_occupancy
_atom_site_symmetry_multiplicity
_atom_site_calc_flag
_atom_site_refinement_flags
N1 N 0.66911(16) 0.69685(14) 0.48278(9) 0.0238(3) Uani 1 1 d .
N2 N 0.75732(14) 0.55723(13) 0.61743(9) 0.0189(2) Uani 1 1 d D
O1 O 0.67830(13) 0.89766(12) 0.93098(7) 0.0256(2) Uani 1 1 d .
O2 O 0.58343(13) 1.02494(11) 0.79724(7) 0.0229(2) Uani 1 1 d .
O3 O 0.95196(11) 0.67781(11) 0.96103(7) 0.0208(2) Uani 1 1 d .
O4 O 0.68214(11) 0.55901(11) 0.93877(7) 0.0207(2) Uani 1 1 d .
C1 C 0.78802(16) 0.54217(15) 0.71926(10) 0.0182(3) Uani 1 1 d D
C2 C 0.75484(16) 0.65356(15) 0.79411(10) 0.0171(3) Uani 1 1 d D
C3 C 0.68421(16) 0.78436(15) 0.76002(10) 0.0176(3) Uani 1 1 d D
C4 C 0.65144(16) 0.80034(15) 0.65627(10) 0.0187(3) Uani 1 1 d D
H4 H 0.6022 0.8877 0.6322 0.022 Uiso 1 1 calc R
C5 C 0.69269(16) 0.68359(15) 0.58579(10) 0.0191(3) Uani 1 1 d D
C6 C 0.86048(16) 0.40204(15) 0.74997(10) 0.0189(3) Uani 1 1 d .
H6 H 0.8728 0.3848 0.8202 0.023 Uiso 1 1 calc R
C7 C 0.91004(17) 0.29749(15) 0.68522(11) 0.0195(3) Uani 1 1 d .
H7 H 0.8943 0.3160 0.6151 0.023 Uiso 1 1 calc R
C8 C 0.7017(2) 0.57032(17) 0.41105(11) 0.0254(3) Uani 1 1 d .
H8A H 0.8107 0.5354 0.4419 0.031 Uiso 1 1 calc R
H8B H 0.7077 0.6077 0.3454 0.031 Uiso 1 1 calc R
H8C H 0.6086 0.4826 0.3976 0.031 Uiso 1 1 calc R
C9 C 0.5688(2) 0.81210(18) 0.43908(11) 0.0278(3) Uani 1 1 d .
H9A H 0.4529 0.7931 0.4497 0.033 Uiso 1 1 calc R
H9B H 0.5621 0.8038 0.3643 0.033 Uiso 1 1 calc R
H9C H 0.6235 0.9173 0.4737 0.033 Uiso 1 1 calc R
C10 C 0.64954(16) 0.90644(15) 0.83932(10) 0.0182(3) Uani 1 1 d .
C11 C 0.5524(2) 1.14757(17) 0.87155(12) 0.0280(3) Uani 1 1 d .
H11A H 0.4696 1.1040 0.9076 0.034 Uiso 1 1 calc R
H11B H 0.5062 1.2306 0.8347 0.034 Uiso 1 1 calc R
H11C H 0.6603 1.1910 0.9226 0.034 Uiso 1 1 calc R
C12 C 0.80881(16) 0.63613(15) 0.90710(10) 0.0175(3) Uani 1 1 d .
C13 C 0.72647(18) 0.53807(17) 1.04755(11) 0.0235(3) Uani 1 1 d .
H13A H 0.8261 0.4819 1.0608 0.028 Uiso 1 1 calc R
H13B H 0.6291 0.4775 1.0638 0.028 Uiso 1 1 calc R
H13C H 0.7542 0.6407 1.0916 0.028 Uiso 1 1 calc R
C21 C 0.98601(16) 0.15734(15) 0.71086(10) 0.0186(3) Uani 1 1 d D
C22 C 1.04666(19) 0.06962(16) 0.63593(11) 0.0238(3) Uani 1 1 d D
H22 H 1.0357 0.1009 0.5691 0.029 Uiso 1 1 calc R
C23 C 1.12259(18) -0.06236(16) 0.65701(11) 0.0237(3) Uani 1 1 d D
H23 H 1.1623 -0.1200 0.6044 0.028 Uiso 1 1 calc R
C24 C 1.14155(16) -0.11163(15) 0.75394(11) 0.0198(3) Uani 1 1 d D
C25 C 1.08053(17) -0.02409(16) 0.82911(11) 0.0205(3) Uani 1 1 d D
H25 H 1.0919 -0.0554 0.8959 0.025 Uiso 1 1 calc R
C26 C 1.00405(17) 0.10693(15) 0.80823(10) 0.0196(3) Uani 1 1 d D
H26 H 0.9631 0.1637 0.8607 0.023 Uiso 1 1 calc R
C27 C 1.22477(18) -0.25408(16) 0.77782(12) 0.0251(3) Uani 1 1 d .
H27A H 1.1359 -0.3439 0.7700 0.030 Uiso 1 1 calc R
H27B H 1.2959 -0.2345 0.8495 0.030 Uiso 1 1 calc R
H27C H 1.2967 -0.2767 0.7295 0.030 Uiso 1 1 calc R

loop_
_atom_site_aniso_label
_atom_site_aniso_U_11
_atom_site_aniso_U_22
_atom_site_aniso_U_33
_atom_site_aniso_U_23
_atom_site_aniso_U_13
_atom_site_aniso_U_12
N1 0.0333(7) 0.0221(6) 0.0178(6) 0.0038(5) 0.0059(5) 0.0113(5)
N2 0.0197(5) 0.0181(6) 0.0193(6) 0.0031(4) 0.0047(4) 0.0044(4)
O1 0.0338(6) 0.0262(5) 0.0187(5) 0.0033(4) 0.0071(4) 0.0118(4)
O2 0.0305(5) 0.0195(5) 0.0211(5) 0.0030(4) 0.0076(4) 0.0113(4)
O3 0.0181(5) 0.0231(5) 0.0205(5) 0.0029(4) 0.0039(4) 0.0030(4)
O4 0.0188(5) 0.0252(5) 0.0193(5) 0.0082(4) 0.0046(4) 0.0033(4)
C1 0.0154(6) 0.0184(6) 0.0208(7) 0.0032(5) 0.0046(5) 0.0012(5)
C2 0.0153(6) 0.0177(6) 0.0185(7) 0.0032(5) 0.0045(5) 0.0014(5)
C3 0.0152(6) 0.0168(6) 0.0205(7) 0.0020(5) 0.0042(5) 0.0021(5)
C4 0.0188(6) 0.0169(6) 0.0211(7) 0.0049(5) 0.0043(5) 0.0044(5)
C5 0.0183(6) 0.0190(6) 0.0198(7) 0.0033(5) 0.0042(5) 0.0024(5)
C6 0.0186(6) 0.0177(6) 0.0199(7) 0.0046(5) 0.0031(5) 0.0025(5)
C7 0.0207(6) 0.0191(7) 0.0182(6) 0.0043(5) 0.0029(5) 0.0027(5)
C8 0.0327(8) 0.0248(7) 0.0199(7) 0.0015(6) 0.0087(6) 0.0064(6)
C9 0.0351(8) 0.0306(8) 0.0191(7) 0.0069(6) 0.0047(6) 0.0126(7)
C10 0.0162(6) 0.0182(6) 0.0206(7) 0.0034(5) 0.0049(5) 0.0030(5)
C11 0.0401(8) 0.0218(7) 0.0259(8) 0.0022(6) 0.0120(6) 0.0139(6)
C12 0.0197(6) 0.0141(6) 0.0206(7) 0.0029(5) 0.0065(5) 0.0070(5)
C13 0.0220(7) 0.0300(8) 0.0211(7) 0.0114(6) 0.0061(5) 0.0056(6)
C21 0.0185(6) 0.0162(6) 0.0199(7) 0.0018(5) 0.0030(5) 0.0020(5)
C22 0.0323(7) 0.0229(7) 0.0179(7) 0.0054(5) 0.0068(6) 0.0078(6)
C23 0.0302(7) 0.0209(7) 0.0230(7) 0.0029(5) 0.0099(6) 0.0093(6)
C24 0.0171(6) 0.0162(6) 0.0254(7) 0.0041(5) 0.0034(5) 0.0017(5)
C25 0.0207(6) 0.0207(7) 0.0193(7) 0.0057(5) 0.0030(5) 0.0001(5)
C26 0.0197(6) 0.0182(6) 0.0198(7) 0.0007(5) 0.0046(5) 0.0017(5)
C27 0.0240(7) 0.0209(7) 0.0324(8) 0.0083(6) 0.0069(6) 0.0067(6)

loop_
_atom_type_symbol
_atom_type_description
_atom_type_scat_dispersion_real
_atom_type_scat_dispersion_imag
_atom_type_scat_source
C C 0.0033 0.0016 'International Tables Vol C Tables 4.2.6.8 and 6.1.1.4'
H H 0.0000 0.0000 'International Tables Vol C Tables 4.2.6.8 and 6.1.1.4'
N N 0.0061 0.0033 'International Tables Vol C Tables 4.2.6.8 and 6.1.1.4'
O O 0.0106 0.0060 'International Tables Vol C Tables 4.2.6.8 and 6.1.1.4'

loop_
_geom_angle_atom_site_label_1
_geom_angle_atom_site_label_2
_geom_angle_atom_site_label_3
_geom_angle
C5 N1 C9 120.13(12)
C5 N1 C8 119.73(11)
C9 N1 C8 117.95(11)
C5 N2 C1 119.23(11)
C10 O2 C11 114.60(10)
C12 O4 C13 114.52(10)
N2 C1 C2 122.67(12)
N2 C1 C6 117.03(12)
C2 C1 C6 120.30(12)
C1 C2 C3 117.74(12)
C1 C2 C12 119.29(11)
C3 C2 C12 122.76(12)
C4 C3 C2 120.04(12)
C4 C3 C10 121.33(12)
C2 C3 C10 118.62(12)
C3 C4 C5 118.58(12)
N2 C5 N1 117.32(12)
N2 C5 C4 121.71(12)
N1 C5 C4 120.97(12)
C7 C6 C1 123.98(12)
C6 C7 C21 126.89(13)
O1 C10 O2 123.83(12)
O1 C10 C3 123.34(12)
O2 C10 C3 112.82(11)
O3 C12 O4 124.09(12)
O3 C12 C2 123.92(12)
O4 C12 C2 111.84(11)
C22 C21 C26 117.55(12)
C22 C21 C7 119.08(12)
C26 C21 C7 123.35(12)
C23 C22 C21 121.32(13)
C22 C23 C24 121.08(13)
C23 C24 C25 117.71(12)
C23 C24 C27 121.49(12)
C25 C24 C27 120.80(12)
C26 C25 C24 121.37(12)
C25 C26 C21 120.96(12)

loop_
_geom_bond_atom_site_label_1
_geom_bond_atom_site_label_2
_geom_bond_distance
N1 C5 1.3634(17)
N1 C9 1.4495(18)
N1 C8 1.4563(17)
N2 C5 1.3385(17)
N2 C1 1.3481(17)
O1 C10 1.2039(16)
O2 C10 1.3347(16)
O2 C11 1.4493(16)
O3 C12 1.2052(16)
O4 C12 1.3405(16)
O4 C13 1.4505(16)
C1 C2 1.3979(18)
C1 C6 1.4693(18)
C2 C3 1.4040(18)
C2 C12 1.4999(18)
C3 C4 1.3744(19)
C3 C10 1.5017(18)
C4 C5 1.4192(18)
C6 C7 1.3354(19)
C7 C21 1.4643(18)
C21 C22 1.3950(19)
C21 C26 1.4009(18)
C22 C23 1.3868(19)
C23 C24 1.3906(19)
C24 C25 1.3983(19)
C24 C27 1.5049(18)
C25 C26 1.3809(19)

loop_
_geom_hbond_atom_site_label_D
_geom_hbond_atom_site_label_H
_geom_hbond_atom_site_label_A
_geom_hbond_distance_DH
_geom_hbond_distance_HA
_geom_hbond_distance_DA
_geom_hbond_angle_DHA
_geom_hbond_site_symmetry_A
C13 H13A O3 0.98 2.43 3.3849(17) 163.3 2_767
C26 H26 O3 0.95 2.51 3.3262(16) 144.7 2_767
C13 H13B O4 0.98 2.50 3.3753(17) 149.1 2_667

loop_
_cod_related_entry_id
_cod_related_entry_database
_cod_related_entry_code
1 ChemSpider 9755940
